data_1562988
loop_
_publ_author_name
'Liu, Yi'
'Yu, Ling-Min'
'Loo, Say Chye Joachim'
'Blair, Richard G.'
'Zhang, Qichun'

_publ_section_title
;
 Co-assembly of Zn(SPh)2 and organic linkers into helical and zig-zag
 polymer chains
;
_journal_name_full 'Journal of Solid State Chemistry'
_journal_page_first 283
_journal_page_last 286
_journal_paper_doi 10.1016/j.jssc.2012.03.044
_journal_volume 191
_journal_year 2012
_chemical_formula_sum 'C32 H26 N2 S2 Zn'
_chemical_formula_weight 568.04
_space_group_IT_number 14
_space_group_name_Hall '-P 2ybc'
_space_group_name_H-M_alt 'P 1 21/c 1'
_symmetry_cell_setting monoclinic
_symmetry_space_group_name_H-M 'P 1 21/c 1'
_atom_sites_solution_primary direct
_atom_sites_solution_secondary difmap
_audit_creation_method SHELXL-97
_cell_angle_alpha 90.00
_cell_angle_beta 96.711(2)
_cell_angle_gamma 90.00
_cell_formula_units_Z 4
_cell_length_a 8.6951(3)
_cell_length_b 10.7292(4)
_cell_length_c 30.1393(10)
_cell_measurement_temperature 273(2)
_cell_measurement_theta_max 23.47
_cell_measurement_theta_min 1.36
_cell_volume 2792.47(17)
_computing_cell_refinement 'Siemens SMART & SAINT'
_computing_data_collection 'Siemens SMART'
_computing_data_reduction 'Siemens XPERP'
_computing_molecular_graphics 'Bruker SHELXTL'
_computing_publication_material 'Bruker SHELXTL'
_computing_structure_refinement 'SHELXL-97 (Sheldrick, 1997)'
_computing_structure_solution 'SHELXS-97 (Sheldrick, 1990)'
_diffrn_ambient_temperature 273(2)
_diffrn_measured_fraction_theta_full 0.995
_diffrn_measured_fraction_theta_max 0.995
_diffrn_measurement_device_type 'APEX II CCD detector'
_diffrn_measurement_method 'phi and omega scans'
_diffrn_radiation_monochromator graphite
_diffrn_radiation_source 'fine-focus sealed tube'
_diffrn_radiation_type MoK\a
_diffrn_radiation_wavelength 0.71073
_diffrn_reflns_av_R_equivalents 0.0652
_diffrn_reflns_av_sigmaI/netI 0.0705
_diffrn_reflns_limit_h_max 9
_diffrn_reflns_limit_h_min -9
_diffrn_reflns_limit_k_max 10
_diffrn_reflns_limit_k_min -12
_diffrn_reflns_limit_l_max 33
_diffrn_reflns_limit_l_min -31
_diffrn_reflns_number 17007
_diffrn_reflns_theta_full 23.47
_diffrn_reflns_theta_max 23.47
_diffrn_reflns_theta_min 1.36
_diffrn_standards_decay_% none
_diffrn_standards_interval_count none
_diffrn_standards_interval_time none
_diffrn_standards_number none
_exptl_absorpt_coefficient_mu 1.052
_exptl_absorpt_correction_T_max 0.783
_exptl_absorpt_correction_T_min 0.714
_exptl_absorpt_correction_type multi-scan
_exptl_absorpt_process_details 'SADABS(Sheldrick, 1996)'
_exptl_crystal_colour white
_exptl_crystal_density_diffrn 1.351
_exptl_crystal_density_method 'not measured'
_exptl_crystal_description block
_exptl_crystal_F_000 1176
_exptl_crystal_size_max 0.36
_exptl_crystal_size_mid 0.27
_exptl_crystal_size_min 0.24
_refine_diff_density_max 0.607
_refine_diff_density_min -0.283
_refine_diff_density_rms 0.090
_refine_ls_extinction_method none
_refine_ls_goodness_of_fit_ref 0.989
_refine_ls_hydrogen_treatment constra
_refine_ls_matrix_type full
_refine_ls_number_parameters 334
_refine_ls_number_reflns 4093
_refine_ls_number_restraints 0
_refine_ls_restrained_S_all 0.989
_refine_ls_R_factor_all 0.0991
_refine_ls_R_factor_gt 0.0575
_refine_ls_shift/su_max 0.000
_refine_ls_shift/su_mean 0.000
_refine_ls_structure_factor_coef Fsqd
_refine_ls_weighting_details 'calc w=1/[\s^2^(Fo^2^)+(0.1213P)^2^+0.0000P] where P=(Fo^2^+2Fc^2^)/3'
_refine_ls_weighting_scheme calc
_refine_ls_wR_factor_gt 0.1622
_refine_ls_wR_factor_ref 0.1899
_reflns_number_gt 2584
_reflns_number_total 4093
_reflns_threshold_expression >2sigma(I)
_cod_data_source_file JSSC-2012-191-283.CIF
_cod_data_source_block b
_cod_depositor_comments
;
The following automatic conversions were performed:

data item '_symmetry_cell_setting' value 'Monoclinic' was changed to
'monoclinic' in accordance with the built-in table derived from the
CIF Core dictionary named 'cif_core.dic' version 2.4.5 last updated
on 2014-11-21.

Automatic conversion script
Id: cif_fix_values 8369 2020-08-20 11:38:08Z andrius 
;
_cod_original_sg_symbol_H-M P2(1)/c
_cod_database_code 1562988

loop_
_symmetry_equiv_pos_as_xyz
'x, y, z'
'-x, y+1/2, -z+1/2'
'-x, -y, -z'
'x, -y-1/2, z-1/2'

loop_
_atom_site_label
_atom_site_type_symbol
_atom_site_fract_x
_atom_site_fract_y
_atom_site_fract_z
_atom_site_U_iso_or_equiv
_atom_site_adp_type
_atom_site_occupancy
_atom_site_symmetry_multiplicity
_atom_site_calc_flag
_atom_site_refinement_flags
_atom_site_disorder_assembly
_atom_site_disorder_group
Zn1 Zn 0.44115(8) 0.94907(6) 0.35376(2) 0.0451(3) Uani 1 1 d . . .
S2 S 0.4898(2) 0.76399(14) 0.39032(6) 0.0556(5) Uani 1 1 d . . .
S1 S 0.1966(2) 1.00525(17) 0.32558(6) 0.0622(5) Uani 1 1 d . . .
N2 N 0.5691(6) 1.5341(4) 0.79976(15) 0.0460(13) Uani 1 1 d . . .
N1 N 0.5123(6) 1.0926(5) 0.39831(16) 0.0466(13) Uani 1 1 d . . .
C32 C 0.7857(7) 1.5618(5) 0.5266(2) 0.0442(15) Uani 1 1 d . . .
C31 C 0.7435(7) 1.5556(5) 0.57015(19) 0.0448(15) Uani 1 1 d . . .
C30 C 0.6023(7) 1.2754(5) 0.46226(19) 0.0437(15) Uani 1 1 d . . .
C29 C 0.6529(7) 1.5450(5) 0.7122(2) 0.0463(15) Uani 1 1 d . . .
C28 C 0.7385(8) 1.4665(6) 0.4922(2) 0.0556(18) Uani 1 1 d . . .
C27 C 0.5650(8) 1.4438(5) 0.7267(2) 0.0515(16) Uani 1 1 d . . .
C26 C 0.5252(8) 1.4442(6) 0.7695(2) 0.0537(17) Uani 1 1 d . . .
C25 C 0.6463(8) 1.3705(6) 0.4975(2) 0.0526(17) Uani 1 1 d . . .
C24 C 0.6070(8) 1.1875(6) 0.3895(2) 0.0563(18) Uani 1 1 d . . .
C23 C 0.7933(7) 1.6468(5) 0.60136(18) 0.0410(14) Uani 1 1 d . . .
C22 C 0.6920(7) 1.5467(5) 0.66647(19) 0.0484(16) Uani 1 1 d . . .
C21 C 0.5051(8) 1.1791(6) 0.4719(2) 0.0533(17) Uani 1 1 d . . .
C20 C 0.6952(8) 0.7528(6) 0.3963(2) 0.0529(17) Uani 1 1 d . . .
C19 C 0.4646(8) 1.0907(6) 0.4388(2) 0.0550(17) Uani 1 1 d . . .
C18 C 0.7575(7) 1.6445(5) 0.64803(18) 0.0436(15) Uani 1 1 d . . .
C17 C 0.7038(8) 1.6367(5) 0.7445(2) 0.0526(17) Uani 1 1 d . . .
C16 C 0.6544(8) 1.2795(6) 0.4201(2) 0.0592(19) Uani 1 1 d . . .
C15 C 0.8871(8) 1.7471(6) 0.5889(2) 0.0546(17) Uani 1 1 d . . .
C14 C 0.6589(7) 1.6267(6) 0.7873(2) 0.0523(17) Uani 1 1 d . . .
C13 C 0.1664(7) 0.8990(6) 0.2802(2) 0.0489(16) Uani 1 1 d . . .
C12 C 0.9262(8) 1.7529(6) 0.5453(2) 0.0558(18) Uani 1 1 d . . .
C11 C 0.1780(8) 0.9395(6) 0.2368(2) 0.0612(19) Uani 1 1 d . . .
C10 C 0.8768(8) 1.6602(6) 0.5143(2) 0.0546(17) Uani 1 1 d . . .
C9 C 0.1556(9) 0.8537(8) 0.2001(2) 0.076(2) Uani 1 1 d . . .
C8 C 0.1128(9) 0.7325(8) 0.2075(3) 0.074(2) Uani 1 1 d . . .
C7 C 0.0961(8) 0.6943(7) 0.2499(3) 0.072(2) Uani 1 1 d . . .
C6 C 0.1211(8) 0.7761(6) 0.2873(2) 0.0631(19) Uani 1 1 d . . .
C5 C 0.7889(9) 0.8525(6) 0.4122(2) 0.066(2) Uani 1 1 d . . .
C4 C 0.7619(10) 0.6412(7) 0.3836(2) 0.068(2) Uani 1 1 d . . .
C3 C 1.0207(10) 0.7277(11) 0.4043(3) 0.094(3) Uani 1 1 d . . .
C2 C 0.9545(11) 0.8409(8) 0.4158(3) 0.087(3) Uani 1 1 d . . .
C1 C 0.9226(12) 0.6304(9) 0.3878(3) 0.089(3) Uani 1 1 d . . .

loop_
_atom_site_aniso_label
_atom_site_aniso_U_11
_atom_site_aniso_U_22
_atom_site_aniso_U_33
_atom_site_aniso_U_23
_atom_site_aniso_U_13
_atom_site_aniso_U_12
Zn1 0.0574(5) 0.0439(4) 0.0347(5) -0.0035(3) 0.0076(3) 0.0005(3)
S2 0.0667(12) 0.0465(9) 0.0549(11) 0.0067(8) 0.0126(9) -0.0030(8)
S1 0.0613(12) 0.0673(11) 0.0572(12) -0.0165(9) 0.0029(9) 0.0125(9)
N2 0.064(4) 0.046(3) 0.029(3) -0.005(2) 0.009(3) -0.005(3)
N1 0.056(3) 0.052(3) 0.032(3) -0.007(2) 0.009(3) 0.000(3)
C32 0.053(4) 0.043(3) 0.036(4) -0.002(3) 0.006(3) 0.004(3)
C31 0.050(4) 0.049(3) 0.034(4) -0.006(3) 0.000(3) 0.006(3)
C30 0.057(4) 0.044(3) 0.030(4) -0.002(3) 0.000(3) 0.003(3)
C29 0.051(4) 0.045(3) 0.043(4) -0.009(3) 0.006(3) 0.002(3)
C28 0.072(5) 0.057(4) 0.036(4) -0.006(3) -0.001(3) 0.007(4)
C27 0.061(4) 0.048(4) 0.047(4) -0.001(3) 0.011(3) -0.004(3)
C26 0.070(5) 0.052(4) 0.040(4) -0.003(3) 0.010(3) 0.001(3)
C25 0.069(5) 0.054(4) 0.035(4) -0.005(3) 0.008(3) -0.003(3)
C24 0.072(5) 0.054(4) 0.044(4) -0.007(3) 0.013(4) -0.004(4)
C23 0.048(4) 0.041(3) 0.033(3) 0.000(3) 0.001(3) 0.001(3)
C22 0.062(4) 0.052(4) 0.032(4) -0.003(3) 0.008(3) 0.005(3)
C21 0.057(4) 0.055(4) 0.047(4) -0.006(3) 0.001(3) -0.005(3)
C20 0.061(5) 0.061(4) 0.037(4) 0.016(3) 0.008(3) 0.011(4)
C19 0.067(5) 0.057(4) 0.042(4) -0.005(3) 0.009(4) -0.003(3)
C18 0.047(4) 0.055(4) 0.030(3) 0.000(3) 0.008(3) 0.003(3)
C17 0.071(5) 0.054(4) 0.034(4) -0.009(3) 0.012(3) -0.003(3)
C16 0.080(5) 0.057(4) 0.042(4) -0.009(3) 0.014(4) -0.015(4)
C15 0.058(4) 0.058(4) 0.048(4) -0.002(3) 0.005(3) -0.002(3)
C14 0.058(4) 0.058(4) 0.042(4) 0.000(3) 0.012(3) -0.006(3)
C13 0.042(4) 0.052(4) 0.051(4) -0.006(3) 0.001(3) 0.007(3)
C12 0.072(5) 0.059(4) 0.037(4) -0.006(3) 0.009(3) -0.013(3)
C11 0.062(5) 0.073(5) 0.048(4) -0.001(4) 0.002(4) -0.005(4)
C10 0.069(5) 0.054(4) 0.041(4) 0.000(3) 0.007(3) 0.000(3)
C9 0.072(6) 0.100(6) 0.056(5) -0.018(5) 0.004(4) 0.001(5)
C8 0.062(5) 0.080(6) 0.076(6) -0.018(5) -0.007(4) -0.003(4)
C7 0.054(5) 0.066(5) 0.092(6) -0.013(5) -0.005(4) -0.001(4)
C6 0.057(5) 0.058(4) 0.072(5) -0.001(4) -0.003(4) -0.004(3)
C5 0.069(5) 0.061(4) 0.068(5) 0.015(4) 0.005(4) -0.004(4)
C4 0.084(6) 0.074(5) 0.048(4) 0.011(4) 0.009(4) 0.032(4)
C3 0.078(7) 0.151(9) 0.057(6) 0.043(6) 0.021(5) 0.031(7)
C2 0.080(6) 0.101(7) 0.080(6) 0.030(5) 0.013(5) 0.007(5)
C1 0.105(8) 0.111(7) 0.051(5) 0.006(5) 0.005(5) 0.048(6)

loop_
_atom_type_symbol
_atom_type_description
_atom_type_scat_dispersion_real
_atom_type_scat_dispersion_imag
_atom_type_scat_source
C C 0.0033 0.0016 'International Tables Vol C Tables 4.2.6.8 and 6.1.1.4'
H H 0.0000 0.0000 'International Tables Vol C Tables 4.2.6.8 and 6.1.1.4'
N N 0.0061 0.0033 'International Tables Vol C Tables 4.2.6.8 and 6.1.1.4'
S S 0.1246 0.1234 'International Tables Vol C Tables 4.2.6.8 and 6.1.1.4'
Zn Zn 0.2839 1.4301 'International Tables Vol C Tables 4.2.6.8 and 6.1.1.4'

loop_
_geom_angle_atom_site_label_1
_geom_angle_atom_site_label_2
_geom_angle_atom_site_label_3
_geom_angle
_geom_angle_site_symmetry_1
_geom_angle_site_symmetry_3
N2 Zn1 N1 107.0(2) 4_585 .
N2 Zn1 S1 104.26(15) 4_585 .
N1 Zn1 S1 103.77(15) . .
N2 Zn1 S2 111.48(14) 4_585 .
N1 Zn1 S2 107.84(14) . .
S1 Zn1 S2 121.46(7) . .
C20 S2 Zn1 103.6(2) . .
C13 S1 Zn1 99.5(2) . .
C26 N2 C14 117.9(5) . .
C26 N2 Zn1 117.0(4) . 4_586
C14 N2 Zn1 122.3(4) . 4_586
C24 N1 C19 116.8(5) . .
C24 N1 Zn1 124.7(4) . .
C19 N1 Zn1 118.5(4) . .
C31 C32 C10 120.2(5) . .
C31 C32 C28 122.7(6) . .
C10 C32 C28 117.2(6) . .
C32 C31 C23 120.2(5) . .
C21 C30 C16 118.9(5) . .
C21 C30 C25 118.2(5) . .
C16 C30 C25 122.9(6) . .
C27 C29 C17 117.0(6) . .
C27 C29 C22 119.5(5) . .
C17 C29 C22 123.5(6) . .
C25 C28 C32 125.2(6) . .
C26 C27 C29 119.2(6) . .
N2 C26 C27 123.6(6) . .
C28 C25 C30 123.7(6) . .
N1 C24 C16 123.2(6) . .
C31 C23 C15 119.7(5) . .
C31 C23 C18 123.3(5) . .
C15 C23 C18 117.0(5) . .
C18 C22 C29 123.9(5) . .
C19 C21 C30 117.8(6) . .
C5 C20 C4 120.3(7) . .
C5 C20 S2 121.5(5) . .
C4 C20 S2 118.2(6) . .
N1 C19 C21 124.5(6) . .
C22 C18 C23 123.6(5) . .
C14 C17 C29 118.9(6) . .
C24 C16 C30 118.8(6) . .
C12 C15 C23 119.4(6) . .
N2 C14 C17 123.3(6) . .
C6 C13 C11 119.4(6) . .
C6 C13 S1 120.4(5) . .
C11 C13 S1 120.1(5) . .
C10 C12 C15 120.6(6) . .
C13 C11 C9 120.3(6) . .
C12 C10 C32 120.0(6) . .
C8 C9 C11 119.8(7) . .
C7 C8 C9 119.6(7) . .
C8 C7 C6 122.2(7) . .
C13 C6 C7 118.6(7) . .
C20 C5 C2 120.0(7) . .
C1 C4 C20 119.2(8) . .
C1 C3 C2 118.7(8) . .
C3 C2 C5 119.5(8) . .
C4 C1 C3 122.2(8) . .

loop_
_geom_bond_atom_site_label_1
_geom_bond_atom_site_label_2
_geom_bond_distance
_geom_bond_site_symmetry_2
Zn1 N2 2.084(5) 4_585
Zn1 N1 2.088(5) .
Zn1 S1 2.276(2) .
Zn1 S2 2.2864(17) .
S2 C20 1.778(7) .
S1 C13 1.777(6) .
N2 C26 1.350(7) .
N2 C14 1.344(7) .
N2 Zn1 2.084(5) 4_586
N1 C24 1.355(8) .
N1 C19 1.334(7) .
C32 C31 1.405(8) .
C32 C10 1.396(8) .
C32 C28 1.479(8) .
C31 C23 1.391(7) .
C30 C21 1.387(8) .
C30 C16 1.399(8) .
C30 C25 1.489(8) .
C29 C27 1.425(8) .
C29 C17 1.419(8) .
C29 C22 1.458(8) .
C28 C25 1.326(9) .
C27 C26 1.376(9) .
C24 C16 1.380(8) .
C23 C15 1.426(8) .
C23 C18 1.476(8) .
C22 C18 1.345(8) .
C21 C19 1.392(8) .
C20 C5 1.395(9) .
C20 C4 1.403(9) .
C17 C14 1.395(8) .
C15 C12 1.398(9) .
C13 C6 1.400(9) .
C13 C11 1.393(9) .
C12 C10 1.398(8) .
C11 C9 1.434(9) .
C9 C8 1.378(10) .
C8 C7 1.367(10) .
C7 C6 1.424(10) .
C5 C2 1.437(11) .
C4 C1 1.393(12) .
C3 C1 1.402(13) .
C3 C2 1.405(12) .
